data_4132033
loop_
_publ_author_name
'Kung, Chung-Wei'
'Otake, Kenichi'
'Buru, Cassandra T.'
'Goswami, Subhadip'
'Cui, Yuexing'
'Hupp, Joseph T.'
'Spokoyny, Alexander M.'
'Farha, Omar K.'

_publ_section_title
;
 Increased Electrical Conductivity in a Mesoporous Metal-Organic Framework
 Featuring Metallacarboranes Guests.
;
_journal_issue 11
_journal_name_full 'Journal of the American Chemical Society'
_journal_page_first 3871
_journal_page_last 3875
_journal_paper_doi 10.1021/jacs.8b00605
_journal_volume 140
_journal_year 2018
_chemical_formula_moiety 'C88 H44 O32 (Ni C4  B18)0.67 O0.67'
_chemical_formula_sum 'C90.67 H44 B12 Ni0.67 O32.67 Zr6'
_chemical_formula_weight 2372.14
_space_group_crystal_system hexagonal
_space_group_IT_number 191
_space_group_name_Hall '-P 6 2'
_space_group_name_H-M_alt 'P 6/m m m'
_atom_sites_solution_hydrogens geom
_audit_creation_method SHELXL-2017/1
_audit_update_record
;
2017-11-28 deposited with the CCDC.
2017-11-28 downloaded from the CCDC.
;
_cell_angle_alpha 90
_cell_angle_beta 90
_cell_angle_gamma 120
_cell_formula_units_Z 3
_cell_length_a 38.555(4)
_cell_length_b 38.555(4)
_cell_length_c 17.0605(19)
_cell_measurement_reflns_used 3287
_cell_measurement_temperature 100(2)
_cell_measurement_theta_max 20.74
_cell_measurement_theta_min 2.18
_cell_volume 21963(4)
_computing_cell_refinement 'Bruker SAINT'
_computing_data_collection 'Bruker APEX2'
_computing_data_reduction 'Bruker SAINT'
_computing_publication_material 'Yadokari-XG (Wakita, Nemoto et al., 2009)'
_computing_structure_refinement 'SHELXL-2017/1 (Sheldrick, 2017)'
_computing_structure_solution 'SHELXS-97 (Sheldrick 2008)'
_diffrn_ambient_temperature 100(2)
_diffrn_measured_fraction_theta_full 0.997
_diffrn_measured_fraction_theta_max 0.997
_diffrn_measurement_device_type 'Bruker APEX-II CCD'
_diffrn_measurement_method '\f and \w scans'
_diffrn_radiation_type MoK\a
_diffrn_radiation_wavelength 0.71073
_diffrn_reflns_av_R_equivalents 0.1616
_diffrn_reflns_av_unetI/netI 0.0993
_diffrn_reflns_Laue_measured_fraction_full 0.997
_diffrn_reflns_Laue_measured_fraction_max 0.997
_diffrn_reflns_limit_h_max 40
_diffrn_reflns_limit_h_min -41
_diffrn_reflns_limit_k_max 42
_diffrn_reflns_limit_k_min -18
_diffrn_reflns_limit_l_max 18
_diffrn_reflns_limit_l_min -8
_diffrn_reflns_number 43400
_diffrn_reflns_point_group_measured_fraction_full 0.997
_diffrn_reflns_point_group_measured_fraction_max 0.997
_diffrn_reflns_theta_full 23.327
_diffrn_reflns_theta_max 23.327
_diffrn_reflns_theta_min 0.610
_diffrn_source 'MoK\a I\mS microfocus source with MX Optics'
_exptl_absorpt_coefficient_mu 0.274
_exptl_absorpt_correction_T_max 1.000
_exptl_absorpt_correction_T_min 0.774
_exptl_absorpt_correction_type multi-scan
_exptl_absorpt_process_details '(SADABS-2014/5; Krause et al., 2015)'
_exptl_crystal_colour yellow
_exptl_crystal_density_diffrn 0.537
_exptl_crystal_density_method 'not measured'
_exptl_crystal_description prism
_exptl_crystal_F_000 3496
_exptl_crystal_size_max 0.050
_exptl_crystal_size_mid 0.030
_exptl_crystal_size_min 0.030
_refine_diff_density_max 1.859
_refine_diff_density_min -3.416
_refine_diff_density_rms 0.147
_refine_ls_extinction_method none
_refine_ls_goodness_of_fit_ref 1.085
_refine_ls_hydrogen_treatment constr
_refine_ls_matrix_type full
_refine_ls_number_parameters 202
_refine_ls_number_reflns 5944
_refine_ls_number_restraints 335
_refine_ls_restrained_S_all 1.087
_refine_ls_R_factor_all 0.1423
_refine_ls_R_factor_gt 0.1167
_refine_ls_shift/su_max 0.000
_refine_ls_shift/su_mean 0.000
_refine_ls_structure_factor_coef Fsqd
_refine_ls_weighting_details 'w=1/[\s^2^(Fo^2^)+(0.1840P)^2^+138.7965P] where P=(Fo^2^+2Fc^2^)/3'
_refine_ls_weighting_scheme calc
_refine_ls_wR_factor_gt 0.3224
_refine_ls_wR_factor_ref 0.3438
_reflns_Friedel_coverage 0.000
_reflns_number_gt 4087
_reflns_number_total 5944
_reflns_threshold_expression 'I > 2\s(I)'
_cod_data_source_file ja8b00605_si_002.cif
_cod_data_source_block NU1000-NiCB
_cod_original_cell_volume 21962(5)
_cod_database_code 4132033
_shelx_shelxl_version_number 2017/1
_shelx_space_group_comment
;
The symmetry employed for this shelxl refinement is uniquely defined
by the following loop, which should always be used as a source of
symmetry information in preference to the above space-group names.
They are only intended as comments.
;

loop_
_space_group_symop_operation_xyz
'x, y, z'
'-x, -y, z'
'-y, x-y, z'
'-x+y, -x, z'
'x-y, x, z'
'y, -x+y, z'
'x-y, -y, -z'
'-x, -x+y, -z'
'y, x, -z'
'-y, -x, -z'
'x, x-y, -z'
'-x+y, y, -z'
'-x, -y, -z'
'x, y, -z'
'y, -x+y, -z'
'x-y, x, -z'
'-x+y, -x, -z'
'-y, x-y, -z'
'-x+y, y, z'
'x, x-y, z'
'-y, -x, z'
'y, x, z'
'-x, -x+y, z'
'x-y, -y, z'

loop_
_atom_site_label
_atom_site_type_symbol
_atom_site_fract_x
_atom_site_fract_y
_atom_site_fract_z
_atom_site_U_iso_or_equiv
_atom_site_adp_type
_atom_site_occupancy
_atom_site_site_symmetry_order
_atom_site_calc_flag
_atom_site_refinement_flags_posn
_atom_site_refinement_flags_adp
_atom_site_refinement_flags_occupancy
_atom_site_disorder_assembly
_atom_site_disorder_group
C1 C 0.0969(4) 0.4955(5) 0.3689(8) 0.069(4) Uani 1 1 d . U . . .
C2 C 0.1279(3) 0.4971(4) 0.3151(6) 0.059(3) Uani 1 1 d . U . . .
C3 C 0.1662(4) 0.5282(5) 0.3226(6) 0.074(4) Uani 1 1 d . U . . .
H1 H 0.172600 0.547875 0.362148 0.089 Uiso 1 1 calc R U . . .
C4 C 0.1962(4) 0.5310(5) 0.2711(7) 0.078(4) Uani 1 1 d . U . . .
H2 H 0.222900 0.552619 0.276725 0.093 Uiso 1 1 calc R U . . .
C5 C 0.1879(3) 0.5038(4) 0.2143(5) 0.063(3) Uani 1 1 d . U . . .
C6 C 0.1500(4) 0.4726(5) 0.2054(7) 0.091(4) Uani 1 1 d . U . . .
H3 H 0.144344 0.452576 0.167096 0.109 Uiso 1 1 calc R U . . .
C7 C 0.1184(4) 0.4700(5) 0.2545(6) 0.076(4) Uani 1 1 d . U . . .
H4 H 0.091338 0.449968 0.245321 0.092 Uiso 1 1 calc R U . . .
C8 C 0.2529(3) 0.5057(7) 0.2016(10) 0.081(5) Uani 1 2 d S TU P . .
H5 H 0.254169 0.508337 0.257028 0.097 Uiso 1 2 calc R U P . .
C9 C 0.2209(3) 0.5040(5) 0.1651(5) 0.072(4) Uani 1 1 d . U . . .
C10 C 0.2203(3) 0.5051(5) 0.0828(6) 0.071(4) Uani 1 1 d . U . . .
C11 C 0.2527(3) 0.5054(6) 0.0395(9) 0.072(5) Uani 1 2 d S TU P . .
C12 C 0.1895(4) 0.5064(5) 0.0402(6) 0.087(4) Uani 1 1 d . U . . .
H6 H 0.168535 0.507243 0.067637 0.104 Uiso 1 1 calc R U . . .
Ni1 Ni 0.333333 0.666667 0.000000 0.257(8) Uani 1 12 d DS T P . .
O1 O 0.10686(19) 0.5194(3) 0.4224(4) 0.053(2) Uani 1 1 d . . . . .
O3 O 0.000000 0.3962(2) 0.3976(6) 0.051(3) Uani 1 2 d S T P . .
O4 O 0.000000 0.4582(3) 0.2665(5) 0.048(3) Uani 1 2 d S T P . .
O5 O -0.0359(4) 0.4821(2) 0.3956(9) 0.0027(15) Uiso 0.5 2 d S . P . .
O6 O -0.0377(4) 0.4378(4) 0.500000 0.0027(15) Uiso 0.5 2 d S . P . .
O8 O 0.666667 0.333333 0.500000 0.090(10) Uani 1 12 d S T P . .
O9 O 0.0614(4) 0.4668(4) 0.3528(5) 0.104(4) Uani 1 1 d . . . . .
O10 O -0.0377(6) 0.4671(5) 0.3963(12) 0.0027(15) Uiso 0.25 1 d . . P . .
O11 O -0.0369(4) 0.4249(4) 0.500000 0.0027(15) Uiso 0.5 2 d S . P . .
Zr1 Zr 0.07292(5) 0.53646(2) 0.500000 0.0272(5) Uani 1 4 d S T P . .
Zr2 Zr 0.000000 0.45400(3) 0.39611(6) 0.0283(4) Uani 1 2 d S T P . .
C13 C 0.3764(15) 0.702(3) -0.0850(8) 0.26(3) Uani 0.1667 1 d D U P A -1
C14 C 0.332(4) 0.706(2) -0.0848(9) 0.26(3) Uani 0.1667 1 d D U P A -1
B3 B 0.2894(13) 0.656(4) -0.0846(10) 0.26(3) Uani 0.1667 1 d D U P A -1
B4 B 0.308(4) 0.6211(6) -0.0849(11) 0.26(3) Uani 0.1667 1 d D U P A -1
B5 B 0.361(3) 0.650(4) -0.0847(11) 0.26(3) Uani 0.1667 1 d D U P A -1
B6 B 0.3773(12) 0.678(4) -0.1732(9) 0.33(4) Uani 0.1667 1 d D U P A -1
B7 B 0.359(4) 0.7122(5) -0.1732(9) 0.33(4) Uani 0.1667 1 d D U P A -1
B8 B 0.305(3) 0.684(4) -0.1733(10) 0.33(4) Uani 0.1667 1 d D U P A -1
B9 B 0.2905(15) 0.632(3) -0.1734(11) 0.33(4) Uani 0.1667 1 d D U P A -1
B10 B 0.335(4) 0.628(2) -0.1733(11) 0.33(4) Uani 0.1667 1 d D U P A -1
B11 B 0.333333 0.666667 -0.2276(7) 0.33(7) Uani 1 6 d DS T P . .

loop_
_atom_site_aniso_label
_atom_site_aniso_U_11
_atom_site_aniso_U_22
_atom_site_aniso_U_33
_atom_site_aniso_U_23
_atom_site_aniso_U_13
_atom_site_aniso_U_12
C1 0.045(7) 0.108(10) 0.065(8) -0.012(7) 0.009(6) 0.045(7)
C2 0.027(5) 0.117(9) 0.032(5) 0.005(6) 0.003(4) 0.035(6)
C3 0.064(7) 0.150(10) 0.029(5) 0.011(6) 0.010(5) 0.069(7)
C4 0.048(6) 0.136(10) 0.054(7) 0.007(7) 0.021(6) 0.049(7)
C5 0.040(6) 0.151(10) 0.008(4) -0.010(6) -0.004(4) 0.057(6)
C6 0.089(8) 0.174(12) 0.034(6) -0.020(7) 0.007(6) 0.084(8)
C7 0.055(7) 0.137(10) 0.038(6) -0.026(7) 0.007(5) 0.050(7)
C8 0.064(6) 0.174(14) 0.042(8) 0.003(9) 0.001(5) 0.087(7)
C9 0.057(6) 0.177(11) 0.019(4) 0.002(6) -0.007(5) 0.086(7)
C10 0.048(6) 0.168(10) 0.028(5) -0.001(6) 0.004(5) 0.077(7)
C11 0.067(7) 0.125(12) 0.042(7) -0.020(8) -0.010(4) 0.063(6)
C12 0.061(7) 0.197(13) 0.028(5) 0.009(7) -0.005(5) 0.084(8)
Ni1 0.286(13) 0.286(13) 0.199(15) 0.000 0.000 0.143(6)
O1 0.034(4) 0.115(6) 0.017(3) 0.001(4) -0.001(3) 0.042(4)
O3 0.032(5) 0.037(4) 0.083(7) -0.017(5) 0.000 0.016(3)
O4 0.037(5) 0.074(5) 0.022(5) -0.015(4) 0.000 0.018(3)
O8 0.104(16) 0.104(16) 0.061(19) 0.000 0.000 0.052(8)
O9 0.140(10) 0.181(11) 0.051(5) -0.010(6) 0.024(6) 0.125(10)
Zr1 0.0158(9) 0.0438(9) 0.0128(8) 0.000 0.000 0.0079(4)
Zr2 0.0240(7) 0.0352(6) 0.0218(7) -0.0045(5) 0.000 0.0120(3)
C13 0.26(3) 0.26(3) 0.26(3) 0.004(9) -0.001(9) 0.129(15)
C14 0.26(3) 0.26(3) 0.26(3) 0.004(9) -0.001(9) 0.129(15)
B3 0.26(3) 0.26(3) 0.26(3) 0.004(9) -0.001(9) 0.129(15)
B4 0.26(3) 0.26(3) 0.26(3) 0.004(9) -0.001(9) 0.129(15)
B5 0.26(3) 0.26(3) 0.26(3) 0.004(9) -0.001(9) 0.129(15)
B6 0.33(4) 0.33(4) 0.33(4) 0.000(9) 0.000(9) 0.17(2)
B7 0.33(4) 0.33(4) 0.33(4) 0.000(9) 0.000(9) 0.17(2)
B8 0.33(4) 0.33(4) 0.33(4) 0.000(9) 0.000(9) 0.17(2)
B9 0.33(4) 0.33(4) 0.33(4) 0.000(9) 0.000(9) 0.17(2)
B10 0.33(4) 0.33(4) 0.33(4) 0.000(9) 0.000(9) 0.17(2)
B11 0.39(12) 0.39(12) 0.21(11) 0.000 0.000 0.20(6)

loop_
_atom_type_symbol
_atom_type_description
_atom_type_scat_dispersion_real
_atom_type_scat_dispersion_imag
_atom_type_scat_source
C C 0.0033 0.0016 'International Tables Vol C Tables 4.2.6.8 and 6.1.1.4'
B B 0.0013 0.0007 'International Tables Vol C Tables 4.2.6.8 and 6.1.1.4'
O O 0.0106 0.0060 'International Tables Vol C Tables 4.2.6.8 and 6.1.1.4'
Ni Ni 0.3393 1.1124 'International Tables Vol C Tables 4.2.6.8 and 6.1.1.4'
Zr Zr -2.9673 0.5597 'International Tables Vol C Tables 4.2.6.8 and 6.1.1.4'
H H 0.0000 0.0000 'International Tables Vol C Tables 4.2.6.8 and 6.1.1.4'

loop_
_geom_angle_atom_site_label_1
_geom_angle_atom_site_label_2
_geom_angle_atom_site_label_3
_geom_angle
_geom_angle_site_symmetry_1
_geom_angle_site_symmetry_3
O1 C1 O9 127.4(11) . .
O1 C1 C2 119.4(12) . .
O9 C1 C2 113.2(12) . .
C3 C2 C7 119.7(10) . .
C3 C2 C1 118.3(12) . .
C7 C2 C1 121.8(11) . .
C2 C3 C4 119.6(13) . .
C2 C3 H1 120.2 . .
C4 C3 H1 120.2 . .
C5 C4 C3 121.4(13) . .
C5 C4 H2 119.3 . .
C3 C4 H2 119.3 . .
C4 C5 C6 120.2(10) . .
C4 C5 C9 121.4(11) . .
C6 C5 C9 118.0(11) . .
C5 C6 C7 119.6(13) . .
C5 C6 H3 120.2 . .
C7 C6 H3 120.2 . .
C2 C7 C6 119.2(12) . .
C2 C7 H4 120.4 . .
C6 C7 H4 120.4 . .
C9 C8 C9 125.0(15) . 19
C9 C8 H5 117.5 . .
C9 C8 H5 117.5 19 .
C8 C9 C10 119.0(11) . .
C8 C9 C5 119.1(10) . .
C10 C9 C5 121.8(8) . .
C9 C10 C12 122.6(9) . .
C9 C10 C11 119.1(10) . .
C12 C10 C11 118.3(10) . .
C11 C11 C10 120.8(7) 14 19
C11 C11 C10 120.8(7) 14 .
C10 C11 C10 118.5(14) 19 .
C12 C12 C10 120.9(6) 14 .
C12 C12 H6 119.5 14 .
C10 C12 H6 119.5 . .
B5 Ni1 B3 87.5(6) . .
B5 Ni1 B4 50.6(6) . .
B3 Ni1 B4 50.6(6) . .
B5 Ni1 C14 87.4(6) . .
B3 Ni1 C14 50.5(6) . .
B4 Ni1 C14 87.3(6) . .
B5 Ni1 C13 50.5(6) . .
B3 Ni1 C13 87.3(6) . .
B4 Ni1 C13 87.3(6) . .
C14 Ni1 C13 50.4(6) . .
C1 O1 Zr1 132.5(7) . .
O10 O5 O10 167(6) 20_565 .
O10 O5 Zr2 40(3) 20_565 2_565
O10 O5 Zr2 152(3) . 2_565
O10 O5 Zr2 152(3) 20_565 .
O10 O5 Zr2 40(3) . .
Zr2 O5 Zr2 111.9(6) 2_565 .
O10 O5 Zr1 85(3) 20_565 13_566
O10 O5 Zr1 85(3) . 13_566
Zr2 O5 Zr1 108.4(5) 2_565 13_566
Zr2 O5 Zr1 108.4(5) . 13_566
O11 O6 Zr1 148(3) . 13_566
O11 O6 Zr2 85.6(15) . .
Zr1 O6 Zr2 111.8(4) 13_566 .
O11 O6 Zr2 85.6(15) . 14_556
Zr1 O6 Zr2 111.8(4) 13_566 14_556
Zr2 O6 Zr2 109.0(6) . 14_556
C1 O9 Zr2 131.2(8) . .
O5 O10 O10 6(3) . 20_565
O5 O10 Zr2 128(4) . .
O10 O10 Zr2 134.4(6) 20_565 .
O5 O10 Zr1 80(3) . 13_566
O10 O10 Zr1 75.7(4) 20_565 13_566
Zr2 O10 Zr1 123.9(10) . 13_566
O5 O10 Zr2 22(3) . 2_565
O10 O10 Zr2 28.5(4) 20_565 2_565
Zr2 O10 Zr2 105.9(8) . 2_565
Zr1 O10 Zr2 92.4(6) 13_566 2_565
O6 O11 Zr2 80.9(15) . .
O6 O11 Zr2 80.9(15) . 14_556
Zr2 O11 Zr2 107.5(5) . 14_556
O6 O11 Zr1 26(2) . 13_566
Zr2 O11 Zr1 96.1(4) . 13_566
Zr2 O11 Zr1 96.1(4) 14_556 13_566
O6 Zr1 O6 109.8(7) 13_566 8_556
O6 Zr1 O5 70.8(3) 13_566 2_565
O6 Zr1 O5 70.8(3) 8_556 2_565
O6 Zr1 O5 70.8(3) 13_566 13_566
O6 Zr1 O5 70.8(3) 8_556 13_566
O5 Zr1 O5 110.5(8) 2_565 13_566
O6 Zr1 O1 78.9(4) 13_566 11_566
O6 Zr1 O1 142.26(17) 8_556 11_566
O5 Zr1 O1 142.6(2) 2_565 11_566
O5 Zr1 O1 78.3(3) 13_566 11_566
O6 Zr1 O1 78.9(4) 13_566 20_565
O6 Zr1 O1 142.26(17) 8_556 20_565
O5 Zr1 O1 78.3(3) 2_565 20_565
O5 Zr1 O1 142.6(2) 13_566 20_565
O1 Zr1 O1 74.7(3) 11_566 20_565
O6 Zr1 O1 142.26(17) 13_566 14_556
O6 Zr1 O1 78.9(4) 8_556 14_556
O5 Zr1 O1 142.6(2) 2_565 14_556
O5 Zr1 O1 78.3(3) 13_566 14_556
O1 Zr1 O1 73.9(4) 11_566 14_556
O1 Zr1 O1 117.4(4) 20_565 14_556
O6 Zr1 O1 142.26(17) 13_566 .
O6 Zr1 O1 78.9(4) 8_556 .
O5 Zr1 O1 78.3(3) 2_565 .
O5 Zr1 O1 142.6(2) 13_566 .
O1 Zr1 O1 117.4(4) 11_566 .
O1 Zr1 O1 73.9(4) 20_565 .
O1 Zr1 O1 74.7(3) 14_556 .
O6 Zr1 O10 59.3(5) 13_566 2_565
O6 Zr1 O10 83.8(5) 8_556 2_565
O5 Zr1 O10 14.3(4) 2_565 2_565
O5 Zr1 O10 110.9(4) 13_566 2_565
O1 Zr1 O10 128.3(5) 11_566 2_565
O1 Zr1 O10 69.0(5) 20_565 2_565
O1 Zr1 O10 156.5(5) 14_556 2_565
O1 Zr1 O10 86.4(5) . 2_565
O6 Zr1 O10 59.3(5) 13_566 13_566
O6 Zr1 O10 83.8(5) 8_556 13_566
O5 Zr1 O10 110.9(4) 2_565 13_566
O5 Zr1 O10 14.3(4) 13_566 13_566
O1 Zr1 O10 69.0(5) 11_566 13_566
O1 Zr1 O10 128.3(5) 20_565 13_566
O1 Zr1 O10 86.4(5) 14_556 13_566
O1 Zr1 O10 156.5(5) . 13_566
O10 Zr1 O10 107.6(10) 2_565 13_566
O6 Zr1 O10 83.8(5) 13_566 23
O6 Zr1 O10 59.3(5) 8_556 23
O5 Zr1 O10 14.3(4) 2_565 23
O5 Zr1 O10 110.9(4) 13_566 23
O1 Zr1 O10 156.5(5) 11_566 23
O1 Zr1 O10 86.4(5) 20_565 23
O1 Zr1 O10 128.3(5) 14_556 23
O1 Zr1 O10 69.0(5) . 23
O10 Zr1 O10 28.5(9) 2_565 23
O10 Zr1 O10 115.1(10) 13_566 23
O6 Zr1 O10 83.8(5) 13_566 8_556
O6 Zr1 O10 59.3(5) 8_556 8_556
O5 Zr1 O10 110.9(4) 2_565 8_556
O5 Zr1 O10 14.3(4) 13_566 8_556
O1 Zr1 O10 86.4(5) 11_566 8_556
O1 Zr1 O10 156.5(5) 20_565 8_556
O1 Zr1 O10 69.0(5) 14_556 8_556
O1 Zr1 O10 128.3(5) . 8_556
O10 Zr1 O10 115.1(10) 2_565 8_556
O10 Zr1 O10 28.5(9) 13_566 8_556
O10 Zr1 O10 107.6(10) 23 8_556
O10 Zr2 O10 91.2(11) 23 .
O10 Zr2 O5 11.5(7) 23 2_565
O10 Zr2 O5 79.6(5) . 2_565
O10 Zr2 O5 79.6(5) 23 .
O10 Zr2 O5 11.5(7) . .
O5 Zr2 O5 68.1(6) 2_565 .
O10 Zr2 O6 63.4(7) 23 8_556
O10 Zr2 O6 112.2(7) . 8_556
O5 Zr2 O6 68.9(5) 2_565 8_556
O5 Zr2 O6 106.8(5) . 8_556
O10 Zr2 O6 112.2(7) 23 .
O10 Zr2 O6 63.4(7) . .
O5 Zr2 O6 106.8(5) 2_565 .
O5 Zr2 O6 68.9(5) . .
O6 Zr2 O6 70.7(6) 8_556 .
O10 Zr2 O11 74.3(7) 23 8_556
O10 Zr2 O11 122.0(7) . 8_556
O5 Zr2 O11 81.1(5) 2_565 8_556
O5 Zr2 O11 118.2(5) . 8_556
O6 Zr2 O11 13.5(4) 8_556 8_556
O6 Zr2 O11 71.1(3) . 8_556
O10 Zr2 O11 122.0(7) 23 .
O10 Zr2 O11 74.3(7) . .
O5 Zr2 O11 118.2(5) 2_565 .
O5 Zr2 O11 81.1(5) . .
O6 Zr2 O11 71.1(3) 8_556 .
O6 Zr2 O11 13.5(4) . .
O11 Zr2 O11 68.2(6) 8_556 .
O10 Zr2 O4 87.2(7) 23 .
O10 Zr2 O4 87.2(7) . .
O5 Zr2 O4 86.3(5) 2_565 .
O5 Zr2 O4 86.3(5) . .
O6 Zr2 O4 144.0(3) 8_556 .
O6 Zr2 O4 144.0(3) . .
O11 Zr2 O4 144.9(3) 8_556 .
O11 Zr2 O4 144.9(3) . .
O10 Zr2 O3 134.4(6) 23 .
O10 Zr2 O3 134.4(6) . .
O5 Zr2 O3 146.0(3) 2_565 .
O5 Zr2 O3 146.0(3) . .
O6 Zr2 O3 92.2(4) 8_556 .
O6 Zr2 O3 92.2(4) . .
O11 Zr2 O3 78.7(4) 8_556 .
O11 Zr2 O3 78.7(4) . .
O4 Zr2 O3 94.8(4) . .
O10 Zr2 O9 64.6(7) 23 .
O10 Zr2 O9 148.5(7) . .
O5 Zr2 O9 75.3(4) 2_565 .
O5 Zr2 O9 138.6(5) . .
O6 Zr2 O9 76.0(4) 8_556 .
O6 Zr2 O9 142.8(4) . .
O11 Zr2 O9 72.6(4) 8_556 .
O11 Zr2 O9 135.0(4) . .
O4 Zr2 O9 72.5(3) . .
O3 Zr2 O9 72.7(3) . .
O10 Zr2 O9 148.5(7) 23 23
O10 Zr2 O9 64.6(7) . 23
O5 Zr2 O9 138.6(5) 2_565 23
O5 Zr2 O9 75.3(4) . 23
O6 Zr2 O9 142.8(4) 8_556 23
O6 Zr2 O9 76.0(4) . 23
O11 Zr2 O9 135.0(4) 8_556 23
O11 Zr2 O9 72.6(4) . 23
O4 Zr2 O9 72.5(3) . 23
O3 Zr2 O9 72.7(3) . 23
O9 Zr2 O9 127.5(6) . 23
B6 C13 B7 60.5(7) . .
B6 C13 C14 108.3(9) . .
B7 C13 C14 59.8(12) . .
B6 C13 B5 59.9(13) . .
B7 C13 B5 108.2(9) . .
C14 C13 B5 108.0(8) . .
B6 C13 Ni1 117.6(12) . .
B7 C13 Ni1 117.6(12) . .
C14 C13 Ni1 64.7(6) . .
B5 C13 Ni1 64.5(7) . .
B7 C14 B8 60.4(8) . .
B7 C14 B3 108.1(10) . .
B8 C14 B3 59.8(16) . .
B7 C14 C13 59.5(11) . .
B8 C14 C13 107.9(10) . .
B3 C14 C13 108.0(8) . .
B7 C14 Ni1 117.5(11) . .
B8 C14 Ni1 117.5(16) . .
B3 C14 Ni1 64.6(6) . .
C13 C14 Ni1 64.8(6) . .
B8 B3 B9 60.4(8) . .
B8 B3 C14 59.7(15) . .
B9 B3 C14 108.0(10) . .
B8 B3 B4 107.9(11) . .
B9 B3 B4 59.5(18) . .
C14 B3 B4 108.0(8) . .
B8 B3 Ni1 117.6(14) . .
B9 B3 Ni1 117.4(17) . .
C14 B3 Ni1 64.9(6) . .
B4 B3 Ni1 64.8(7) . .
B9 B4 B10 60.4(8) . .
B9 B4 B3 60.0(18) . .
B10 B4 B3 108.2(11) . .
B9 B4 B5 108.1(11) . .
B10 B4 B5 59.8(16) . .
B3 B4 B5 107.9(8) . .
B9 B4 Ni1 117.8(17) . .
B10 B4 Ni1 117.6(14) . .
B3 B4 Ni1 64.7(7) . .
B5 B4 Ni1 64.6(7) . .
B10 B5 B6 60.5(8) . .
B10 B5 B4 59.6(17) . .
B6 B5 B4 108.0(11) . .
B10 B5 C13 107.9(10) . .
B6 B5 C13 59.4(11) . .
B4 B5 C13 108.0(8) . .
B10 B5 Ni1 117.6(17) . .
B6 B5 Ni1 117.6(11) . .
B4 B5 Ni1 64.8(7) . .
C13 B5 Ni1 64.9(7) . .
C13 B6 B5 60.7(7) . .
C13 B6 B11 107.7(10) . .
B5 B6 B11 107.5(15) . .
C13 B6 B7 59.7(9) . .
B5 B6 B7 108.2(9) . .
B11 B6 B7 60.0(7) . .
C13 B6 B10 108.3(11) . .
B5 B6 B10 59.8(15) . .
B11 B6 B10 59.7(7) . .
B7 B6 B10 107.9(8) . .
C13 B7 C14 60.7(7) . .
C13 B7 B11 107.7(10) . .
C14 B7 B11 107.7(15) . .
C13 B7 B6 59.7(9) . .
C14 B7 B6 108.4(9) . .
B11 B7 B6 60.0(7) . .
C13 B7 B8 108.4(10) . .
C14 B7 B8 59.9(14) . .
B11 B7 B8 59.9(7) . .
B6 B7 B8 108.2(8) . .
C14 B8 B3 60.5(8) . .
C14 B8 B11 107.6(12) . .
B3 B8 B11 107.6(17) . .
C14 B8 B9 108.2(12) . .
B3 B8 B9 59.9(18) . .
B11 B8 B9 59.7(7) . .
C14 B8 B7 59.7(14) . .
B3 B8 B7 108.1(10) . .
B11 B8 B7 59.9(7) . .
B9 B8 B7 107.9(8) . .
B4 B9 B11 107.7(15) . .
B4 B9 B3 60.5(9) . .
B11 B9 B3 107.6(15) . .
B4 B9 B10 59.9(18) . .
B11 B9 B10 59.9(7) . .
B3 B9 B10 108.3(12) . .
B4 B9 B8 108.2(12) . .
B11 B9 B8 59.9(7) . .
B3 B9 B8 59.7(18) . .
B10 B9 B8 108.0(8) . .
B5 B10 B4 60.6(9) . .
B5 B10 B11 107.6(12) . .
B4 B10 B11 107.5(17) . .
B5 B10 B9 108.2(12) . .
B4 B10 B9 59.7(18) . .
B11 B10 B9 59.9(7) . .
B5 B10 B6 59.7(15) . .
B4 B10 B6 108.1(11) . .
B11 B10 B6 59.9(7) . .
B9 B10 B6 108.0(8) . .
B9 B11 B10 60.2(8) . .
B9 B11 B6 108.8(9) . .
B10 B11 B6 60.5(8) . .
B9 B11 B7 108.7(9) . .
B10 B11 B7 108.7(8) . .
B6 B11 B7 60.1(7) . .
B9 B11 B8 60.4(8) . .
B10 B11 B8 108.8(9) . .
B6 B11 B8 108.6(8) . .
B7 B11 B8 60.2(8) . .

loop_
_geom_bond_atom_site_label_1
_geom_bond_atom_site_label_2
_geom_bond_distance
_geom_bond_site_symmetry_2
C1 O1 1.216(15) .
C1 O9 1.288(17) .
C1 C2 1.481(15) .
C2 C3 1.365(17) .
C2 C7 1.383(16) .
C3 C4 1.415(15) .
C3 H1 0.9500 .
C4 C5 1.344(17) .
C4 H2 0.9500 .
C5 C6 1.360(18) .
C5 C9 1.520(14) .
C6 C7 1.440(15) .
C6 H3 0.9500 .
C7 H4 0.9500 .
C8 C9 1.354(12) .
C8 C9 1.354(12) 19
C8 H5 0.9500 .
C9 C10 1.405(14) .
C10 C12 1.414(14) .
C10 C11 1.446(13) .
C11 C11 1.35(3) 14
C12 C12 1.37(2) 14
C12 H6 0.9500 .
Ni1 B5 2.101(17) .
Ni1 B3 2.102(16) .
Ni1 B4 2.104(17) .
Ni1 C14 2.106(16) .
Ni1 C13 2.108(16) .
O1 Zr1 2.181(7) .
O3 Zr2 2.229(9) .
O4 Zr2 2.217(9) .
O5 O10 0.544(16) 20_565
O5 O10 0.544(16) .
O5 Zr2 2.140(8) 2_565
O5 Zr2 2.140(8) .
O5 Zr1 2.169(15) 13_566
O6 O11 0.515(15) .
O6 Zr1 2.043(12) 13_566
O6 Zr2 2.177(8) .
O6 Zr2 2.177(8) 14_556
O9 Zr2 2.285(10) .
O10 O10 1.08(3) 20_565
O10 Zr2 1.762(18) .
O10 Zr1 2.19(2) 13_566
O10 Zr2 2.634(17) 2_565
O11 Zr2 2.198(8) .
O11 Zr2 2.198(8) 14_556
O11 Zr1 2.495(12) 13_566
C13 B6 1.774(18) .
C13 B7 1.774(18) .
C13 C14 1.795(17) .
C13 B5 1.797(17) .
C14 B7 1.78(3) .
C14 B8 1.78(3) .
C14 B3 1.796(17) .
B3 B8 1.78(4) .
B3 B9 1.79(4) .
B3 B4 1.797(17) .
B4 B9 1.78(4) .
B4 B10 1.78(4) .
B4 B5 1.797(18) .
B5 B10 1.78(3) .
B5 B6 1.78(3) .
B6 B11 1.785(15) .
B6 B7 1.787(17) .
B6 B10 1.796(17) .
B7 B11 1.785(15) .
B7 B8 1.791(17) .
B8 B11 1.784(16) .
B8 B9 1.795(17) .
B9 B11 1.781(16) .
B9 B10 1.788(17) .
B10 B11 1.782(16) .

loop_
_geom_torsion_atom_site_label_1
_geom_torsion_atom_site_label_2
_geom_torsion_atom_site_label_3
_geom_torsion_atom_site_label_4
_geom_torsion
_geom_torsion_site_symmetry_1
_geom_torsion_site_symmetry_4
O1 C1 C2 C3 -7(2) . .
O9 C1 C2 C3 174.8(12) . .
O1 C1 C2 C7 178.4(13) . .
O9 C1 C2 C7 0(2) . .
C7 C2 C3 C4 -3.8(19) . .
C1 C2 C3 C4 -178.8(12) . .
C2 C3 C4 C5 0(2) . .
C3 C4 C5 C6 0(2) . .
C3 C4 C5 C9 -172.8(11) . .
C4 C5 C6 C7 3(2) . .
C9 C5 C6 C7 176.1(11) . .
C3 C2 C7 C6 7(2) . .
C1 C2 C7 C6 -178.4(13) . .
C5 C6 C7 C2 -7(2) . .
C9 C8 C9 C10 -8(3) 19 .
C9 C8 C9 C5 176.4(14) 19 .
C4 C5 C9 C8 50(2) . .
C6 C5 C9 C8 -122.7(17) . .
C4 C5 C9 C10 -125.8(15) . .
C6 C5 C9 C10 62(2) . .
C8 C9 C10 C12 -175.3(17) . .
C5 C9 C10 C12 1(2) . .
C8 C9 C10 C11 4(3) . .
C5 C9 C10 C11 179.7(15) . .
C9 C10 C11 C11 178.3(11) . 14
C12 C10 C11 C11 -2.5(19) . 14
C9 C10 C11 C10 -1(3) . 19
C12 C10 C11 C10 178.6(11) . 19
C9 C10 C12 C12 -178.3(11) . 14
C11 C10 C12 C12 2.5(19) . 14
O9 C1 O1 Zr1 -16(2) . .
C2 C1 O1 Zr1 166.0(8) . .
O1 C1 O9 Zr2 14(2) . .
C2 C1 O9 Zr2 -167.6(8) . .
Zr2 O5 O10 O10 165(37) 2_565 20_565
Zr2 O5 O10 O10 169(27) . 20_565
Zr1 O5 O10 O10 43(30) 13_566 20_565
O10 O5 O10 Zr2 -169(27) 20_565 .
Zr2 O5 O10 Zr2 -4(11) 2_565 .
Zr1 O5 O10 Zr2 -126(3) 13_566 .
O10 O5 O10 Zr1 -43(30) 20_565 13_566
Zr2 O5 O10 Zr1 122(7) 2_565 13_566
Zr2 O5 O10 Zr1 126(3) . 13_566
O10 O5 O10 Zr2 -165(37) 20_565 2_565
Zr2 O5 O10 Zr2 4(11) . 2_565
Zr1 O5 O10 Zr2 -122(7) 13_566 2_565
Zr1 O6 O11 Zr2 125.24(17) 13_566 .
Zr2 O6 O11 Zr2 -109.5(3) 14_556 .
Zr1 O6 O11 Zr2 -125.24(17) 13_566 14_556
Zr2 O6 O11 Zr2 109.5(3) . 14_556
Zr2 O6 O11 Zr1 -125.24(17) . 13_566
Zr2 O6 O11 Zr1 125.24(17) 14_556 13_566
O5 O10 Zr2 O10 2(5) . 23
O10 O10 Zr2 O10 0.3(13) 20_565 23
Zr1 O10 Zr2 O10 -103.8(10) 13_566 23
Zr2 O10 Zr2 O10 0.3(13) 2_565 23
O5 O10 Zr2 O5 2(4) . 2_565
O10 O10 Zr2 O5 -0.1(4) 20_565 2_565
Zr1 O10 Zr2 O5 -104.2(12) 13_566 2_565
Zr2 O10 Zr2 O5 -0.1(4) 2_565 2_565
O10 O10 Zr2 O5 -2(4) 20_565 .
Zr1 O10 Zr2 O5 -106(5) 13_566 .
Zr2 O10 Zr2 O5 -2(4) 2_565 .
O5 O10 Zr2 O6 64(5) . 8_556
O10 O10 Zr2 O6 61.8(9) 20_565 8_556
Zr1 O10 Zr2 O6 -42.2(12) 13_566 8_556
Zr2 O10 Zr2 O6 61.8(9) 2_565 8_556
O5 O10 Zr2 O6 116(5) . .
O10 O10 Zr2 O6 114.7(9) 20_565 .
Zr1 O10 Zr2 O6 10.6(7) 13_566 .
Zr2 O10 Zr2 O6 114.7(9) 2_565 .
O5 O10 Zr2 O11 74(5) . 8_556
O10 O10 Zr2 O11 72.4(9) 20_565 8_556
Zr1 O10 Zr2 O11 -31.7(13) 13_566 8_556
Zr2 O10 Zr2 O11 72.4(9) 2_565 8_556
O5 O10 Zr2 O11 125(5) . .
O10 O10 Zr2 O11 123.3(8) 20_565 .
Zr1 O10 Zr2 O11 19.2(9) 13_566 .
Zr2 O10 Zr2 O11 123.3(8) 2_565 .
O5 O10 Zr2 O4 -85(5) . .
O10 O10 Zr2 O4 -86.9(7) 20_565 .
Zr1 O10 Zr2 O4 169.1(10) 13_566 .
Zr2 O10 Zr2 O4 -86.9(7) 2_565 .
O5 O10 Zr2 O3 -179(4) . .
O10 O10 Zr2 O3 179.1(4) 20_565 .
Zr1 O10 Zr2 O3 75.1(14) 13_566 .
Zr2 O10 Zr2 O3 179.1(4) 2_565 .
O5 O10 Zr2 O9 -36(6) . .
O10 O10 Zr2 O9 -37.8(17) 20_565 .
Zr1 O10 Zr2 O9 -141.8(9) 13_566 .
Zr2 O10 Zr2 O9 -37.8(17) 2_565 .
O5 O10 Zr2 O9 -157(5) . 23
O10 O10 Zr2 O9 -158.8(10) 20_565 23
Zr1 O10 Zr2 O9 97.1(10) 13_566 23
Zr2 O10 Zr2 O9 -158.8(10) 2_565 23
B6 C13 C14 B7 -37.6(14) . .
B5 C13 C14 B7 -101.0(11) . .
Ni1 C13 C14 B7 -150.2(11) . .
B6 C13 C14 B8 0(3) . .
B7 C13 C14 B8 37.6(14) . .
B5 C13 C14 B8 -63.4(18) . .
Ni1 C13 C14 B8 -112.6(19) . .
B6 C13 C14 B3 63.2(14) . .
B7 C13 C14 B3 100.8(10) . .
B5 C13 C14 B3 -0.2(8) . .
Ni1 C13 C14 B3 -49.4(6) . .
B6 C13 C14 Ni1 112.6(14) . .
B7 C13 C14 Ni1 150.2(11) . .
B5 C13 C14 Ni1 49.2(8) . .
B7 C14 B3 B8 -37.7(14) . .
C13 C14 B3 B8 -100.6(11) . .
Ni1 C14 B3 B8 -150.2(12) . .
B7 C14 B3 B9 0(3) . .
B8 C14 B3 B9 37.7(15) . .
C13 C14 B3 B9 -62.9(18) . .
Ni1 C14 B3 B9 -112(2) . .
B7 C14 B3 B4 62.9(13) . .
B8 C14 B3 B4 100.6(12) . .
C13 C14 B3 B4 -0.1(8) . .
Ni1 C14 B3 B4 -49.6(8) . .
B7 C14 B3 Ni1 112.5(12) . .
B8 C14 B3 Ni1 150.2(12) . .
C13 C14 B3 Ni1 49.5(6) . .
B8 B3 B4 B9 -37.5(15) . .
C14 B3 B4 B9 -100.6(11) . .
Ni1 B3 B4 B9 -150.3(12) . .
B8 B3 B4 B10 0(3) . .
B9 B3 B4 B10 37.7(15) . .
C14 B3 B4 B10 -62.9(17) . .
Ni1 B3 B4 B10 -112.6(17) . .
B8 B3 B4 B5 63.4(18) . .
B9 B3 B4 B5 100.9(13) . .
C14 B3 B4 B5 0.3(12) . .
Ni1 B3 B4 B5 -49.3(9) . .
B8 B3 B4 Ni1 112.8(17) . .
B9 B3 B4 Ni1 150.3(12) . .
C14 B3 B4 Ni1 49.7(7) . .
B9 B4 B5 B10 -37.6(15) . .
B3 B4 B5 B10 -101.1(12) . .
Ni1 B4 B5 B10 -150.4(12) . .
B9 B4 B5 B6 0(3) . .
B10 B4 B5 B6 37.8(14) . .
B3 B4 B5 B6 -63.3(15) . .
Ni1 B4 B5 B6 -112.6(13) . .
B9 B4 B5 C13 63(2) . .
B10 B4 B5 C13 100.6(12) . .
B3 B4 B5 C13 -0.4(14) . .
Ni1 B4 B5 C13 -49.8(8) . .
B9 B4 B5 Ni1 113(2) . .
B10 B4 B5 Ni1 150.4(12) . .
B3 B4 B5 Ni1 49.4(9) . .
B6 C13 B5 B10 -37.7(14) . .
B7 C13 B5 B10 0(3) . .
C14 C13 B5 B10 63.4(18) . .
Ni1 C13 B5 B10 112.7(19) . .
B7 C13 B5 B6 37.8(14) . .
C14 C13 B5 B6 101.1(10) . .
Ni1 C13 B5 B6 150.4(11) . .
B6 C13 B5 B4 -100.7(13) . .
B7 C13 B5 B4 -62.9(16) . .
C14 C13 B5 B4 0.4(12) . .
Ni1 C13 B5 B4 49.7(9) . .
B6 C13 B5 Ni1 -150.4(11) . .
B7 C13 B5 Ni1 -112.6(14) . .
C14 C13 B5 Ni1 -49.3(7) . .
B7 C13 B6 B5 -138.0(16) . .
C14 C13 B6 B5 -100.7(10) . .
Ni1 C13 B6 B5 -30.2(11) . .
B7 C13 B6 B11 -37.4(11) . .
C14 C13 B6 B11 0(2) . .
B5 C13 B6 B11 100.5(18) . .
Ni1 C13 B6 B11 70.3(18) . .
C14 C13 B6 B7 37.3(17) . .
B5 C13 B6 B7 138.0(16) . .
Ni1 C13 B6 B7 107.8(16) . .
B7 C13 B6 B10 -100.5(10) . .
C14 C13 B6 B10 -63(2) . .
B5 C13 B6 B10 37.5(18) . .
Ni1 C13 B6 B10 7.2(19) . .
B10 B5 B6 C13 138.1(15) . .
B4 B5 B6 C13 100.7(11) . .
Ni1 B5 B6 C13 30.3(13) . .
B10 B5 B6 B11 37.2(10) . .
B4 B5 B6 B11 -0.2(19) . .
C13 B5 B6 B11 -100.8(14) . .
Ni1 B5 B6 B11 -71(2) . .
B10 B5 B6 B7 100.6(9) . .
B4 B5 B6 B7 63(2) . .
C13 B5 B6 B7 -37.5(15) . .
Ni1 B5 B6 B7 -7(2) . .
B4 B5 B6 B10 -37.4(19) . .
C13 B5 B6 B10 -138.1(15) . .
Ni1 B5 B6 B10 -108(2) . .
B6 C13 B7 C14 138.2(16) . .
B5 C13 B7 C14 100.7(10) . .
Ni1 C13 B7 C14 30.5(11) . .
B6 C13 B7 B11 37.5(11) . .
C14 C13 B7 B11 -100.8(18) . .
B5 C13 B7 B11 0(2) . .
Ni1 C13 B7 B11 -70.3(18) . .
C14 C13 B7 B6 -138.2(16) . .
B5 C13 B7 B6 -37.5(17) . .
Ni1 C13 B7 B6 -107.7(16) . .
B6 C13 B7 B8 100.8(10) . .
C14 C13 B7 B8 -37.5(18) . .
B5 C13 B7 B8 63(2) . .
Ni1 C13 B7 B8 -7.0(19) . .
B8 C14 B7 C13 -138.1(15) . .
B3 C14 B7 C13 -100.7(10) . .
Ni1 C14 B7 C13 -30.5(13) . .
B8 C14 B7 B11 -37.4(10) . .
B3 C14 B7 B11 0.0(19) . .
C13 C14 B7 B11 100.7(14) . .
Ni1 C14 B7 B11 70(2) . .
B8 C14 B7 B6 -100.8(9) . .
B3 C14 B7 B6 -63(2) . .
C13 C14 B7 B6 37.3(15) . .
Ni1 C14 B7 B6 7(2) . .
B3 C14 B7 B8 37.4(19) . .
C13 C14 B7 B8 138.1(15) . .
Ni1 C14 B7 B8 108(2) . .
B5 B6 B7 C13 37.9(13) . .
B11 B6 B7 C13 138.0(12) . .
B10 B6 B7 C13 101.2(12) . .
C13 B6 B7 C14 -37.7(13) . .
B5 B6 B7 C14 0(2) . .
B11 B6 B7 C14 100.3(16) . .
B10 B6 B7 C14 63.4(15) . .
C13 B6 B7 B11 -138.0(12) . .
B5 B6 B7 B11 -100.0(16) . .
B10 B6 B7 B11 -36.8(8) . .
C13 B6 B7 B8 -101.1(11) . .
B5 B6 B7 B8 -63.2(15) . .
B11 B6 B7 B8 36.8(7) . .
B10 B6 B7 B8 0.0(8) . .
B7 C14 B8 B3 138.1(15) . .
C13 C14 B8 B3 100.8(10) . .
Ni1 C14 B8 B3 30.4(12) . .
B7 C14 B8 B11 37.4(12) . .
B3 C14 B8 B11 -101(2) . .
C13 C14 B8 B11 0(2) . .
Ni1 C14 B8 B11 -70(2) . .
B7 C14 B8 B9 100.5(12) . .
B3 C14 B8 B9 -38(2) . .
C13 C14 B8 B9 63(2) . .
Ni1 C14 B8 B9 -7(2) . .
B3 C14 B8 B7 -138.1(15) . .
C13 C14 B8 B7 -37.2(16) . .
Ni1 C14 B8 B7 -107.6(17) . .
B9 B3 B8 C14 -138.0(16) . .
B4 B3 B8 C14 -100.9(11) . .
Ni1 B3 B8 C14 -30.6(14) . .
B9 B3 B8 B11 -37.3(11) . .
C14 B3 B8 B11 100.7(18) . .
B4 B3 B8 B11 0(2) . .
Ni1 B3 B8 B11 70(3) . .
C14 B3 B8 B9 138.0(16) . .
B4 B3 B8 B9 37(2) . .
Ni1 B3 B8 B9 107(2) . .
B9 B3 B8 B7 -100.6(10) . .
C14 B3 B8 B7 37.4(18) . .
B4 B3 B8 B7 -63(2) . .
Ni1 B3 B8 B7 7(3) . .
C13 B7 B8 C14 37.8(14) . .
B11 B7 B8 C14 138.0(12) . .
B6 B7 B8 C14 101.1(11) . .
C13 B7 B8 B3 0(2) . .
C14 B7 B8 B3 -37.7(14) . .
B11 B7 B8 B3 100(2) . .
B6 B7 B8 B3 63(2) . .
C13 B7 B8 B11 -100.2(11) . .
C14 B7 B8 B11 -138.0(12) . .
B6 B7 B8 B11 -36.9(7) . .
C13 B7 B8 B9 -63.3(12) . .
C14 B7 B8 B9 -101.1(12) . .
B11 B7 B8 B9 36.9(8) . .
B6 B7 B8 B9 0.0(8) . .
B10 B4 B9 B11 -37.5(12) . .
B3 B4 B9 B11 101(2) . .
B5 B4 B9 B11 0(3) . .
Ni1 B4 B9 B11 70(3) . .
B10 B4 B9 B3 -138.0(15) . .
B5 B4 B9 B3 -100.7(11) . .
Ni1 B4 B9 B3 -30.4(13) . .
B3 B4 B9 B10 138.0(15) . .
B5 B4 B9 B10 37(2) . .
Ni1 B4 B9 B10 108(2) . .
B10 B4 B9 B8 -100.7(11) . .
B3 B4 B9 B8 37(2) . .
B5 B4 B9 B8 -63(3) . .
Ni1 B4 B9 B8 7(3) . .
B8 B3 B9 B4 138.2(15) . .
C14 B3 B9 B4 100.8(11) . .
Ni1 B3 B9 B4 30.3(13) . .
B8 B3 B9 B11 37.4(12) . .
C14 B3 B9 B11 0(3) . .
B4 B3 B9 B11 -101(2) . .
Ni1 B3 B9 B11 -70(3) . .
B8 B3 B9 B10 100.7(11) . .
C14 B3 B9 B10 63(3) . .
B4 B3 B9 B10 -38(2) . .
Ni1 B3 B9 B10 -7(3) . .
C14 B3 B9 B8 -37.4(19) . .
B4 B3 B9 B8 -138.2(15) . .
Ni1 B3 B9 B8 -108(2) . .
C14 B8 B9 B4 0(3) . .
B3 B8 B9 B4 -37.7(15) . .
B11 B8 B9 B4 100.3(19) . .
B7 B8 B9 B4 63.3(19) . .
C14 B8 B9 B11 -100.1(16) . .
B3 B8 B9 B11 -138.0(12) . .
B7 B8 B9 B11 -37.0(7) . .
C14 B8 B9 B3 37.8(16) . .
B11 B8 B9 B3 138.0(12) . .
B7 B8 B9 B3 101.0(11) . .
C14 B8 B9 B10 -63.2(18) . .
B3 B8 B9 B10 -101.1(13) . .
B11 B8 B9 B10 36.9(9) . .
B7 B8 B9 B10 -0.1(13) . .
B6 B5 B10 B4 -138.0(15) . .
C13 B5 B10 B4 -100.8(10) . .
Ni1 B5 B10 B4 -30.3(12) . .
B6 B5 B10 B11 -37.3(12) . .
B4 B5 B10 B11 101(2) . .
C13 B5 B10 B11 0(2) . .
Ni1 B5 B10 B11 70(2) . .
B6 B5 B10 B9 -100.6(12) . .
B4 B5 B10 B9 37(2) . .
C13 B5 B10 B9 -63(2) . .
Ni1 B5 B10 B9 7(2) . .
B4 B5 B10 B6 138.0(15) . .
C13 B5 B10 B6 37.2(16) . .
Ni1 B5 B10 B6 107.7(17) . .
B9 B4 B10 B5 138.1(16) . .
B3 B4 B10 B5 100.6(11) . .
Ni1 B4 B10 B5 30.2(14) . .
B9 B4 B10 B11 37.4(11) . .
B3 B4 B10 B11 0(2) . .
B5 B4 B10 B11 -100.7(18) . .
Ni1 B4 B10 B11 -70(3) . .
B3 B4 B10 B9 -38(2) . .
B5 B4 B10 B9 -138.1(16) . .
Ni1 B4 B10 B9 -108(2) . .
B9 B4 B10 B6 100.6(10) . .
B3 B4 B10 B6 63(2) . .
B5 B4 B10 B6 -37.5(18) . .
Ni1 B4 B10 B6 -7(3) . .
B4 B9 B10 B5 -37.8(16) . .
B11 B9 B10 B5 100.2(15) . .
B3 B9 B10 B5 0(3) . .
B8 B9 B10 B5 63.2(17) . .
B11 B9 B10 B4 137.9(12) . .
B3 B9 B10 B4 37.8(15) . .
B8 B9 B10 B4 101.0(13) . .
B4 B9 B10 B11 -137.9(12) . .
B3 B9 B10 B11 -100.1(19) . .
B8 B9 B10 B11 -36.9(9) . .
B4 B9 B10 B6 -100.9(12) . .
B11 B9 B10 B6 37.0(9) . .
B3 B9 B10 B6 -63(2) . .
B8 B9 B10 B6 0.1(15) . .
C13 B6 B10 B5 -37.9(14) . .
B11 B6 B10 B5 -138.0(12) . .
B7 B6 B10 B5 -101.1(11) . .
C13 B6 B10 B4 0(3) . .
B5 B6 B10 B4 37.9(14) . .
B11 B6 B10 B4 -100(2) . .
B7 B6 B10 B4 -63(2) . .
C13 B6 B10 B11 100.2(12) . .
B5 B6 B10 B11 138.0(12) . .
B7 B6 B10 B11 37.0(8) . .
C13 B6 B10 B9 63.2(15) . .
B5 B6 B10 B9 101.0(13) . .
B11 B6 B10 B9 -37.0(9) . .
B7 B6 B10 B9 -0.1(13) . .
B4 B9 B11 B10 37.5(16) . .
B3 B9 B11 B10 101.4(17) . .
B8 B9 B11 B10 138.7(10) . .
B4 B9 B11 B6 0(2) . .
B3 B9 B11 B6 64(2) . .
B10 B9 B11 B6 -37.5(10) . .
B8 B9 B11 B6 101.2(10) . .
B4 B9 B11 B7 -64(2) . .
B3 B9 B11 B7 0(2) . .
B10 B9 B11 B7 -101.3(10) . .
B8 B9 B11 B7 37.4(9) . .
B4 B9 B11 B8 -101.2(17) . .
B3 B9 B11 B8 -37.3(16) . .
B10 B9 B11 B8 -138.7(10) . .
B5 B10 B11 B9 -101.3(16) . .
B4 B10 B11 B9 -37.4(14) . .
B6 B10 B11 B9 -138.5(10) . .
B5 B10 B11 B6 37.3(16) . .
B4 B10 B11 B6 101.2(15) . .
B9 B10 B11 B6 138.5(10) . .
B5 B10 B11 B7 0.1(19) . .
B4 B10 B11 B7 64.0(18) . .
B9 B10 B11 B7 101.3(11) . .
B6 B10 B11 B7 -37.2(9) . .
B5 B10 B11 B8 -63.9(18) . .
B4 B10 B11 B8 0.0(18) . .
B9 B10 B11 B8 37.4(10) . .
B6 B10 B11 B8 -101.2(9) . .
C13 B6 B11 B9 -63.9(14) . .
B5 B6 B11 B9 0.1(14) . .
B7 B6 B11 B9 -101.3(10) . .
B10 B6 B11 B9 37.4(10) . .
C13 B6 B11 B10 -101.3(12) . .
B5 B6 B11 B10 -37.3(11) . .
B7 B6 B11 B10 -138.6(9) . .
C13 B6 B11 B7 37.4(11) . .
B5 B6 B11 B7 101.4(10) . .
B10 B6 B11 B7 138.6(9) . .
C13 B6 B11 B8 0.2(16) . .
B5 B6 B11 B8 64.3(14) . .
B7 B6 B11 B8 -37.1(8) . .
B10 B6 B11 B8 101.5(11) . .
C13 B7 B11 B9 64.0(15) . .
C14 B7 B11 B9 0.0(14) . .
B6 B7 B11 B9 101.4(10) . .
B8 B7 B11 B9 -37.4(9) . .
C13 B7 B11 B10 0.0(16) . .
C14 B7 B11 B10 -64.0(14) . .
B6 B7 B11 B10 37.4(9) . .
B8 B7 B11 B10 -101.4(10) . .
C13 B7 B11 B6 -37.4(11) . .
C14 B7 B11 B6 -101.4(10) . .
B8 B7 B11 B6 -138.8(8) . .
C13 B7 B11 B8 101.4(11) . .
C14 B7 B11 B8 37.4(10) . .
B6 B7 B11 B8 138.8(8) . .
C14 B8 B11 B9 101.2(16) . .
B3 B8 B11 B9 37.4(14) . .
B7 B8 B11 B9 138.5(8) . .
C14 B8 B11 B10 64.0(18) . .
B3 B8 B11 B10 0.1(18) . .
B9 B8 B11 B10 -37.3(10) . .
B7 B8 B11 B10 101.3(9) . .
C14 B8 B11 B6 -0.3(19) . .
B3 B8 B11 B6 -64.1(18) . .
B9 B8 B11 B6 -101.5(11) . .
B7 B8 B11 B6 37.0(8) . .
C14 B8 B11 B7 -37.3(16) . .
B3 B8 B11 B7 -101.1(14) . .
B9 B8 B11 B7 -138.5(8) . .
